data_7013872
loop_
_publ_author_name
'Braunschweig, Holger'
'Breitling, Frank M.'
'von Koblinski, Carsten'
'White, Andrew J. P.'
'Williams, David J.'

_publ_section_title
;
 Synthesis and structure of boron-bridged constrained geometry
 complexes of titanium.
;
_journal_issue 6
_journal_name_full 'Dalton transactions (Cambridge, England : 2003)'
_journal_page_first 938
_journal_page_last 943
_journal_paper_doi 10.1039/b315708c
_journal_year 2004
_chemical_formula_sum 'C17 H27 B Cl2 N2 Si2 Ti'
_chemical_formula_weight 445.20
_chemical_name_systematic
;
?
;
_space_group_IT_number 14
_symmetry_cell_setting monoclinic
_symmetry_space_group_name_Hall '-P 2ybc'
_symmetry_space_group_name_H-M 'P 1 21/c 1'
_atom_sites_solution_hydrogens geom
_atom_sites_solution_primary direct
_atom_sites_solution_secondary difmap
_audit_creation_method SHELXL
_cell_angle_alpha 90.00
_cell_angle_beta 97.423(14)
_cell_angle_gamma 90.00
_cell_formula_units_Z 4
_cell_length_a 7.1231(11)
_cell_length_b 19.0371(10)
_cell_length_c 17.219(2)
_cell_measurement_reflns_used 27
_cell_measurement_temperature 203(2)
_cell_measurement_theta_max 24.97
_cell_measurement_theta_min 11.14
_cell_volume 2315.4(5)
_computing_cell_refinement 'Siemens XSCANS'
_computing_data_collection 'Siemens XSCANS'
_computing_data_reduction 'Siemens SHELXTL'
_computing_molecular_graphics 'Siemens SHELXTL'
_computing_publication_material 'Siemens SHELXTL'
_computing_structure_refinement 'SHELXL-93 (Sheldrick, 1993)'
_computing_structure_solution 'SHELXS-86 (Sheldrick, 1990)'
_diffrn_ambient_temperature 203(2)
_diffrn_measurement_device 'Siemens P4'
_diffrn_measurement_method '\w scans'
_diffrn_radiation_monochromator graphite
_diffrn_radiation_source 'fine-focus sealed tube'
_diffrn_radiation_type CuK\a
_diffrn_radiation_wavelength 1.54178
_diffrn_reflns_av_R_equivalents 0.0966
_diffrn_reflns_av_sigmaI/netI 0.0481
_diffrn_reflns_limit_h_max 7
_diffrn_reflns_limit_h_min 0
_diffrn_reflns_limit_k_max 21
_diffrn_reflns_limit_k_min 0
_diffrn_reflns_limit_l_max 19
_diffrn_reflns_limit_l_min -19
_diffrn_reflns_number 3732
_diffrn_reflns_theta_max 59.99
_diffrn_reflns_theta_min 3.48
_diffrn_standards_interval_count 97
_diffrn_standards_number 3
_exptl_absorpt_coefficient_mu 6.263
_exptl_absorpt_correction_T_max 0.1765
_exptl_absorpt_correction_T_min 0.0329
_exptl_absorpt_correction_type Ellipsoidal
_exptl_crystal_colour Orange
_exptl_crystal_density_diffrn 1.277
_exptl_crystal_description 'blocky needles'
_exptl_crystal_F_000 928
_exptl_crystal_size_max 0.50
_exptl_crystal_size_mid 0.37
_exptl_crystal_size_min 0.33
_refine_diff_density_max 0.713
_refine_diff_density_min -0.256
_refine_diff_density_rms 0.061
_refine_ls_extinction_coef 0.0014(3)
_refine_ls_extinction_expression Fc^*^=kFc[1+0.001xFc^2^\l^3^/sin(2\q)]^-1/4^
_refine_ls_extinction_method SHELXL
_refine_ls_goodness_of_fit_all 1.050
_refine_ls_goodness_of_fit_obs 1.076
_refine_ls_matrix_type full
_refine_ls_number_parameters 215
_refine_ls_number_reflns 3248
_refine_ls_number_restraints 12
_refine_ls_restrained_S_all 1.144
_refine_ls_restrained_S_obs 1.087
_refine_ls_R_factor_all 0.0631
_refine_ls_R_factor_obs 0.0493
_refine_ls_shift/esd_max 0.000
_refine_ls_shift/esd_mean 0.000
_refine_ls_structure_factor_coef Fsqd
_refine_ls_weighting_details 'w=1/[\s^2^(Fo^2^)+(0.0831P)^2^+0.3457P] where P=(Fo^2^+2Fc^2^)/3'
_refine_ls_weighting_scheme calc
_refine_ls_wR_factor_all 0.1454
_refine_ls_wR_factor_obs 0.1255
_reflns_number_observed 2855
_reflns_number_total 3423
_reflns_observed_criterion >2sigma(I)
_cod_data_source_file b315708c.txt
_cod_data_source_block Compound_6
_cod_depositor_comments
;
The following automatic conversions were performed:
'_symmetry_cell_setting' value 'Monoclinic' changed to 'monoclinic'
according to '/home/saulius/struct/CIF-dictionaries/cif_core.dic'
dictionary named 'cif_core.dic' version 2.4.1 from 2010-06-29.

Automatic conversion script
Id: cif_fix_enum 1527 2010-12-29 10:47:43Z saulius 

The following automatic conversions were performed:

'_refine_ls_weighting_scheme' value 'calc
w=1/[\s^2^(Fo^2^)+(0.0831P)^2^+0.3457P] where P=(Fo^2^+2Fc^2^)/3' was
changed to 'calc'. New tag '_refine_ls_weighting_details' was
created. The value of the new tag was set to
'w=1/[\s^2^(Fo^2^)+(0.0831P)^2^+0.3457P] where P=(Fo^2^+2Fc^2^)/3'.

Automatic conversion script
Id: cif_fix_values 3143 2015-03-26 13:38:13Z robertas 
;
_cod_original_sg_symbol_H-M P2(1)/c
_cod_database_code 7013872

loop_
_symmetry_equiv_pos_as_xyz
'x, y, z'
'-x, y+1/2, -z+1/2'
'-x, -y, -z'
'x, -y-1/2, z-1/2'

loop_
_atom_site_aniso_label
_atom_site_aniso_U_11
_atom_site_aniso_U_22
_atom_site_aniso_U_33
_atom_site_aniso_U_23
_atom_site_aniso_U_13
_atom_site_aniso_U_12
Ti 0.0610(4) 0.0519(4) 0.0451(3) 0.0018(2) 0.0054(2) -0.0025(3)
Cl1 0.0910(7) 0.0665(6) 0.0682(6) -0.0118(4) 0.0099(5) -0.0174(5)
Cl2 0.0633(5) 0.0792(7) 0.0741(6) 0.0038(5) 0.0099(4) 0.0051(4)
N1 0.064(2) 0.0472(15) 0.0431(13) 0.0028(11) 0.0044(11) 0.0003(12)
N2 0.0536(15) 0.0436(14) 0.060(2) 0.0011(12) 0.0061(12) 0.0033(11)
B 0.048(2) 0.049(2) 0.056(2) 0.006(2) 0.0025(15) -0.0006(15)
C1 0.065(2) 0.047(2) 0.059(2) 0.0070(15) 0.002(2) 0.0021(15)
C2 0.065(2) 0.069(2) 0.057(2) 0.012(2) -0.004(2) -0.001(2)
C3 0.091(3) 0.077(3) 0.048(2) 0.013(2) -0.003(2) 0.003(2)
C4 0.083(3) 0.076(3) 0.061(2) 0.023(2) 0.016(2) 0.001(2)
C5 0.066(2) 0.059(2) 0.067(2) 0.016(2) 0.003(2) -0.009(2)
C6 0.078(2) 0.049(2) 0.054(2) -0.0005(15) 0.005(2) 0.001(2)
C7 0.100(3) 0.049(2) 0.062(2) 0.008(2) -0.005(2) 0.000(2)
C8 0.106(3) 0.063(2) 0.054(2) 0.009(2) 0.006(2) -0.020(2)
C9 0.085(3) 0.074(3) 0.059(2) 0.004(2) 0.017(2) -0.013(2)
C10 0.071(2) 0.053(2) 0.059(2) 0.002(2) 0.011(2) -0.002(2)
C11 0.066(2) 0.044(2) 0.0402(15) 0.0011(13) 0.0008(13) -0.0016(14)
Si12 0.0652(6) 0.0530(5) 0.0519(5) -0.0043(4) 0.0062(4) -0.0029(4)
C13 0.076(3) 0.065(2) 0.080(3) -0.009(2) -0.014(2) 0.012(2)
C14 0.113(4) 0.122(5) 0.060(2) 0.002(3) 0.014(2) -0.039(3)
C15 0.079(3) 0.063(2) 0.095(3) -0.020(2) 0.000(2) -0.004(2)
Si16 0.0584(6) 0.0423(5) 0.1166(10) -0.0048(5) -0.0002(6) 0.0039(4)
C17 0.064(2) 0.061(2) 0.128(4) 0.008(3) -0.003(2) 0.009(2)
C18 0.075(3) 0.107(4) 0.153(5) -0.061(4) 0.013(3) 0.016(3)
C19 0.095(4) 0.060(3) 0.186(7) 0.034(4) -0.016(4) -0.016(3)

loop_
_atom_site_label
_atom_site_type_symbol
_atom_site_fract_x
_atom_site_fract_y
_atom_site_fract_z
_atom_site_U_iso_or_equiv
_atom_site_thermal_displace_type
_atom_site_occupancy
_atom_site_calc_flag
_atom_site_refinement_flags
_atom_site_disorder_group
Ti Ti 0.13071(9) 0.47273(3) 0.86370(3) 0.0528(2) Uani 1 d . .
Cl1 Cl 0.2699(2) 0.57076(6) 0.91466(6) 0.0752(3) Uani 1 d . .
Cl2 Cl -0.18166(14) 0.49675(6) 0.84149(6) 0.0721(3) Uani 1 d . .
N1 N 0.2190(4) 0.4623(2) 0.7623(2) 0.0516(6) Uani 1 d . .
N2 N 0.2341(4) 0.34403(15) 0.6892(2) 0.0524(6) Uani 1 d . .
B B 0.2412(5) 0.3876(2) 0.7564(2) 0.0511(8) Uani 1 d . .
C1 C 0.2447(5) 0.3634(2) 0.8452(2) 0.0579(8) Uani 1 d . .
C2 C 0.3661(6) 0.3958(2) 0.9077(2) 0.0646(9) Uani 1 d . .
H2A H 0.4931(6) 0.4085(2) 0.9061(2) 0.078 Uiso 1 calc R .
C3 C 0.2651(7) 0.4055(3) 0.9721(2) 0.0730(11) Uani 1 d . .
H3A H 0.3126(7) 0.4254(3) 1.0206(2) 0.088 Uiso 1 calc R .
C4 C 0.0819(7) 0.3800(3) 0.9509(3) 0.0728(11) Uani 1 d . .
H4A H -0.0165(7) 0.3811(3) 0.9824(3) 0.087 Uiso 1 calc R .
C5 C 0.0691(6) 0.3525(2) 0.8747(2) 0.0645(9) Uani 1 d . .
H5A H -0.0379(6) 0.3304(2) 0.8476(2) 0.077 Uiso 1 calc R .
C6 C 0.1383(3) 0.57393(12) 0.69553(14) 0.0607(9) Uani 1 d G .
H6A H 0.0282(3) 0.57751(12) 0.72001(14) 0.073 Uiso 1 calc R .
C7 C 0.1831(4) 0.62657(11) 0.6451(2) 0.0718(11) Uani 1 d G .
H7A H 0.1032(5) 0.66575(14) 0.6354(2) 0.086 Uiso 1 calc R .
C8 C 0.3460(4) 0.62127(12) 0.60888(15) 0.0747(11) Uani 1 d G .
H8A H 0.3762(6) 0.6569(2) 0.5748(2) 0.090 Uiso 1 calc R .
C9 C 0.4642(3) 0.56334(14) 0.6231(2) 0.0718(11) Uani 1 d G .
H9A H 0.5743(4) 0.5598(2) 0.5987(2) 0.086 Uiso 1 calc R .
C10 C 0.4194(3) 0.51070(11) 0.67360(15) 0.0608(8) Uani 1 d G .
H10A H 0.4994(4) 0.47152(15) 0.6832(2) 0.073 Uiso 1 calc R .
C11 C 0.2565(3) 0.51599(10) 0.70980(12) 0.0506(7) Uani 1 d G .
Si12 Si 0.07995(15) 0.36042(5) 0.60237(6) 0.0568(3) Uani 1 d . .
C13 C -0.1165(7) 0.4184(2) 0.6223(3) 0.0758(11) Uani 1 d . .
H13A H -0.0660(7) 0.4634(2) 0.6413(3) 0.114 Uiso 1 calc R .
H13B H -0.1842(7) 0.3969(2) 0.6615(3) 0.114 Uiso 1 calc R .
H13C H -0.2025(7) 0.4254(2) 0.5744(3) 0.114 Uiso 1 calc R .
C14 C 0.2040(9) 0.4002(4) 0.5235(3) 0.098(2) Uani 1 d . .
H14A H 0.3071(9) 0.3698(4) 0.5130(3) 0.147 Uiso 1 calc R .
H14B H 0.2540(9) 0.4459(4) 0.5404(3) 0.147 Uiso 1 calc R .
H14C H 0.1151(9) 0.4055(4) 0.4762(3) 0.147 Uiso 1 calc R .
C15 C -0.0319(7) 0.2756(2) 0.5662(3) 0.0802(12) Uani 1 d . .
H15A H 0.0656(7) 0.2431(2) 0.5548(3) 0.120 Uiso 1 calc R .
H15B H -0.1188(7) 0.2842(2) 0.5190(3) 0.120 Uiso 1 calc R .
H15C H -0.1006(7) 0.2557(2) 0.6061(3) 0.120 Uiso 1 calc R .
Si16 Si 0.3748(2) 0.26812(6) 0.70050(9) 0.0735(4) Uani 1 d . .
C17 C 0.5935(7) 0.2885(3) 0.7680(4) 0.0858(14) Uani 1 d . .
H17A H 0.6611(7) 0.3265(3) 0.7464(4) 0.129 Uiso 1 calc R .
H17B H 0.6737(7) 0.2472(3) 0.7741(4) 0.129 Uiso 1 calc R .
H17C H 0.5598(7) 0.3023(3) 0.8186(4) 0.129 Uiso 1 calc R .
C18 C 0.4543(8) 0.2444(4) 0.6040(5) 0.112(2) Uani 1 d U .
H18A H 0.5210(8) 0.2839(4) 0.5847(5) 0.168 Uiso 1 calc R .
H18B H 0.3448(8) 0.2330(4) 0.5665(5) 0.168 Uiso 1 calc R .
H18C H 0.5381(8) 0.2041(4) 0.6108(5) 0.168 Uiso 1 calc R .
C19 C 0.2452(9) 0.1952(3) 0.7417(5) 0.117(2) Uani 1 d U .
H19A H 0.1311(9) 0.1846(3) 0.7065(5) 0.175 Uiso 1 calc R .
H19B H 0.2114(9) 0.2090(3) 0.7923(5) 0.175 Uiso 1 calc R .
H19C H 0.3253(9) 0.1539(3) 0.7479(5) 0.175 Uiso 1 calc R .

loop_
_atom_type_symbol
_atom_type_description
_atom_type_scat_dispersion_real
_atom_type_scat_dispersion_imag
_atom_type_scat_source
C C 0.0181 0.0091 'International Tables Vol C Tables 4.2.6.8 and 6.1.1.4'
H H 0.0000 0.0000 'International Tables Vol C Tables 4.2.6.8 and 6.1.1.4'
B B 0.0090 0.0039 'International Tables Vol C Tables 4.2.6.8 and 6.1.1.4'
N N 0.0311 0.0180 'International Tables Vol C Tables 4.2.6.8 and 6.1.1.4'
Si Si 0.2541 0.3302 'International Tables Vol C Tables 4.2.6.8 and 6.1.1.4'
Cl Cl 0.3639 0.7018 'International Tables Vol C Tables 4.2.6.8 and 6.1.1.4'
Ti Ti 0.2191 1.8069 'International Tables Vol C Tables 4.2.6.8 and 6.1.1.4'

loop_
_geom_angle_atom_site_label_1
_geom_angle_atom_site_label_2
_geom_angle_atom_site_label_3
_geom_angle
_geom_angle_site_symmetry_1
_geom_angle_site_symmetry_3
_geom_angle_publ_flag
N1 Ti Cl1 105.04(10) . . ?
N1 Ti Cl2 107.19(10) . . ?
Cl1 Ti Cl2 105.95(5) . . ?
N1 Ti C1 67.47(13) . . ?
Cl1 Ti C1 132.11(11) . . ?
Cl2 Ti C1 121.65(11) . . ?
N1 Ti C2 85.59(14) . . ?
Cl1 Ti C2 97.81(12) . . ?
Cl2 Ti C2 148.57(12) . . ?
C1 Ti C2 36.60(15) . . ?
N1 Ti C5 93.37(14) . . ?
Cl1 Ti C5 149.40(11) . . ?
Cl2 Ti C5 91.19(11) . . ?
C1 Ti C5 35.93(14) . . ?
C2 Ti C5 58.9(2) . . ?
N1 Ti C3 120.66(15) . . ?
Cl1 Ti C3 91.63(13) . . ?
Cl2 Ti C3 122.29(13) . . ?
C1 Ti C3 59.9(2) . . ?
C2 Ti C3 35.3(2) . . ?
C5 Ti C3 57.8(2) . . ?
N1 Ti C4 125.8(2) . . ?
Cl1 Ti C4 117.77(13) . . ?
Cl2 Ti C4 92.07(12) . . ?
C1 Ti C4 59.4(2) . . ?
C2 Ti C4 58.2(2) . . ?
C5 Ti C4 34.6(2) . . ?
C3 Ti C4 34.3(2) . . ?
N1 Ti B 31.90(12) . . ?
Cl1 Ti B 128.77(9) . . ?
Cl2 Ti B 112.38(9) . . ?
C1 Ti B 36.77(12) . . ?
C2 Ti B 64.36(13) . . ?
C5 Ti B 62.30(13) . . ?
C3 Ti B 95.32(15) . . ?
C4 Ti B 93.85(15) . . ?
C11 N1 B 129.8(3) . . ?
C11 N1 Ti 127.7(2) . . ?
B N1 Ti 102.5(2) . . ?
B N2 Si16 115.5(2) . . ?
B N2 Si12 122.7(2) . . ?
Si16 N2 Si12 121.6(2) . . ?
N2 B N1 130.0(3) . . ?
N2 B C1 127.5(3) . . ?
N1 B C1 101.8(3) . . ?
N2 B Ti 160.4(3) . . ?
N1 B Ti 45.6(2) . . ?
C1 B Ti 58.4(2) . . ?
C5 C1 C2 105.6(4) . . ?
C5 C1 B 118.6(3) . . ?
C2 C1 B 122.1(3) . . ?
C5 C1 Ti 74.8(2) . . ?
C2 C1 Ti 72.1(2) . . ?
B C1 Ti 84.8(2) . . ?
C3 C2 C1 109.1(4) . . ?
C3 C2 Ti 75.5(3) . . ?
C1 C2 Ti 71.3(2) . . ?
C4 C3 C2 107.7(4) . . ?
C4 C3 Ti 73.2(2) . . ?
C2 C3 Ti 69.2(2) . . ?
C3 C4 C5 108.6(4) . . ?
C3 C4 Ti 72.5(2) . . ?
C5 C4 Ti 71.6(2) . . ?
C4 C5 C1 108.9(4) . . ?
C4 C5 Ti 73.8(2) . . ?
C1 C5 Ti 69.3(2) . . ?
C7 C6 C11 120.0 . . ?
C6 C7 C8 120.0 . . ?
C7 C8 C9 120.0 . . ?
C10 C9 C8 120.0 . . ?
C9 C10 C11 120.0 . . ?
C10 C11 C6 120.0 . . ?
C10 C11 N1 118.2(2) . . ?
C6 C11 N1 121.8(2) . . ?
N2 Si12 C13 110.6(2) . . ?
N2 Si12 C15 108.7(2) . . ?
C13 Si12 C15 106.1(2) . . ?
N2 Si12 C14 112.7(2) . . ?
C13 Si12 C14 109.4(3) . . ?
C15 Si12 C14 109.1(3) . . ?
N2 Si16 C19 110.7(2) . . ?
N2 Si16 C17 108.6(2) . . ?
C19 Si16 C17 109.5(3) . . ?
N2 Si16 C18 109.4(3) . . ?
C19 Si16 C18 112.3(4) . . ?
C17 Si16 C18 106.2(3) . . ?

loop_
_geom_bond_atom_site_label_1
_geom_bond_atom_site_label_2
_geom_bond_distance
_geom_bond_site_symmetry_2
_geom_bond_publ_flag
Ti N1 1.941(3) . ?
Ti Cl1 2.2385(12) . ?
Ti Cl2 2.2553(13) . ?
Ti C1 2.271(4) . ?
Ti C2 2.281(4) . ?
Ti C5 2.343(4) . ?
Ti C3 2.362(4) . ?
Ti C4 2.372(4) . ?
Ti B 2.654(4) . ?
N1 C11 1.413(3) . ?
N1 B 1.436(5) . ?
N2 B 1.419(5) . ?
N2 Si16 1.755(3) . ?
N2 Si12 1.764(3) . ?
B C1 1.595(5) . ?
C1 C5 1.425(6) . ?
C1 C2 1.430(6) . ?
C2 C3 1.410(6) . ?
C3 C4 1.395(7) . ?
C4 C5 1.404(7) . ?
C6 C7 1.39 . ?
C6 C11 1.39 . ?
C7 C8 1.39 . ?
C8 C9 1.39 . ?
C9 C10 1.39 . ?
C10 C11 1.39 . ?
Si12 C13 1.849(5) . ?
Si12 C15 1.871(5) . ?
Si12 C14 1.873(5) . ?
Si16 C19 1.858(6) . ?
Si16 C17 1.860(5) . ?
Si16 C18 1.879(7) . ?
